data_4108602
loop_
_publ_author_name
'Craig M. Robertson'
'Alicea A. Leitch'
'Kristina Cvrkalj'
'Daniel J. T. Myles'
'Robert W. Reed'
'Paul A. Dube'
'Richard T. Oakley'

_publ_section_title
;
 Ferromagnetic Ordering in Bisthiaselenazolyl Radicals: Variations on a
 Tetragonal Theme
;
_journal_name_full 'Journal of the American Chemical Society'
_journal_page_first 14791
_journal_page_last 14801
_journal_paper_doi 10.1021/ja8054436
_journal_volume 130
_journal_year 2008
_chemical_formula_sum 'C8 H8 N3 S2 Se2'
_chemical_formula_weight 368.21
_chemical_name_common MeBPTSEt
_chemical_name_systematic
; 
 ? 
;
_space_group_IT_number 113
_symmetry_cell_setting tetragonal
_symmetry_space_group_name_Hall 'P -4 2ab'
_symmetry_space_group_name_H-M 'P -4 21 m'
_atom_sites_solution_hydrogens geom
_atom_sites_solution_primary direct
_atom_sites_solution_secondary difmap
_audit_creation_method SHELXL-97
_cell_angle_alpha 90.00
_cell_angle_beta 90.00
_cell_angle_gamma 90.00
_cell_formula_units_Z 4
_cell_length_a 16.0088(17)
_cell_length_b 16.0088(17)
_cell_length_c 4.1385(9)
_cell_measurement_reflns_used 2378
_cell_measurement_temperature 296(2)
_cell_measurement_theta_max 28.60
_cell_measurement_theta_min 2.85
_cell_volume 1060.6(3)
_computing_cell_refinement 'APEX II'
_computing_data_collection 'APEX II'
_computing_data_reduction 'APEX II'
_computing_molecular_graphics 'SHELXL-97 (Sheldrick, 1997)'
_computing_publication_material 'SHELXL-97 (Sheldrick, 1997)'
_computing_structure_refinement 'SHELXL-97 (Sheldrick, 1997)'
_computing_structure_solution 'SHELXS-97 (Sheldrick, 1990)'
_diffrn_ambient_temperature 296(2)
_diffrn_measured_fraction_theta_full 0.997
_diffrn_measured_fraction_theta_max 0.997
_diffrn_measurement_device_type 'CCD camera'
_diffrn_measurement_method 'omega scans'
_diffrn_radiation_monochromator graphite
_diffrn_radiation_source 'fine-focus sealed tube'
_diffrn_radiation_type MoK\a
_diffrn_radiation_wavelength 0.71073
_diffrn_reflns_av_R_equivalents 0.0575
_diffrn_reflns_av_sigmaI/netI 0.0414
_diffrn_reflns_limit_h_max 20
_diffrn_reflns_limit_h_min -14
_diffrn_reflns_limit_k_max 19
_diffrn_reflns_limit_k_min -20
_diffrn_reflns_limit_l_max 5
_diffrn_reflns_limit_l_min -5
_diffrn_reflns_number 7122
_diffrn_reflns_theta_full 26.50
_diffrn_reflns_theta_max 26.50
_diffrn_reflns_theta_min 2.85
_exptl_absorpt_coefficient_mu 7.331
_exptl_absorpt_correction_T_max 0.93
_exptl_absorpt_correction_T_min 0.30
_exptl_absorpt_correction_type empirical
_exptl_absorpt_process_details sadabs
_exptl_crystal_colour green
_exptl_crystal_density_diffrn 2.306
_exptl_crystal_description needle
_exptl_crystal_F_000 708
_exptl_crystal_size_max 0.40
_exptl_crystal_size_mid 0.02
_exptl_crystal_size_min 0.01
_refine_diff_density_max 1.213
_refine_diff_density_min -0.760
_refine_diff_density_rms 0.139
_refine_ls_abs_structure_details 'Flack H D (1983), Acta Cryst. A39, 876-881'
_refine_ls_abs_structure_Flack 0.03(2)
_refine_ls_extinction_method none
_refine_ls_goodness_of_fit_ref 1.084
_refine_ls_hydrogen_treatment mixed
_refine_ls_matrix_type full
_refine_ls_number_parameters 81
_refine_ls_number_reflns 1161
_refine_ls_number_restraints 5
_refine_ls_restrained_S_all 1.082
_refine_ls_R_factor_all 0.0380
_refine_ls_R_factor_gt 0.0337
_refine_ls_shift/su_max 0.034
_refine_ls_shift/su_mean 0.002
_refine_ls_structure_factor_coef Fsqd
_refine_ls_weighting_details 'calc w=1/[\s^2^(Fo^2^)+(0.0472P)^2^+0.0000P] where P=(Fo^2^+2Fc^2^)/3'
_refine_ls_weighting_scheme calc
_refine_ls_wR_factor_gt 0.0793
_refine_ls_wR_factor_ref 0.0815
_reflns_number_gt 1063
_reflns_number_total 1161
_reflns_threshold_expression >2sigma(I)
_cod_data_source_file ja8054436_si_007.cif
_cod_data_source_block mebptset2_0m
_cod_database_code 4108602

loop_
_symmetry_equiv_pos_as_xyz
'x, y, z'
'-x, -y, z'
'y, -x, -z'
'-y, x, -z'
'-x+1/2, y+1/2, -z'
'x+1/2, -y+1/2, -z'
'-y+1/2, -x+1/2, z'
'y+1/2, x+1/2, z'

loop_
_atom_site_label
_atom_site_type_symbol
_atom_site_fract_x
_atom_site_fract_y
_atom_site_fract_z
_atom_site_U_iso_or_equiv
_atom_site_adp_type
_atom_site_occupancy
_atom_site_symmetry_multiplicity
_atom_site_calc_flag
_atom_site_refinement_flags
Se1 Se 0.93980(3) 0.89680(3) 0.76257(14) 0.02701(17) Uani 1 1 d .
S1 S 0.96911(7) 0.77278(8) 0.5434(3) 0.0305(3) Uani 1 1 d .
N1 N 0.8396(2) 0.8628(3) 0.9193(11) 0.0267(9) Uani 1 1 d .
N2 N 0.7442(3) 0.7558(3) 0.9481(14) 0.0240(12) Uani 1 2 d S
C1 C 0.8205(3) 0.7866(3) 0.8428(10) 0.0217(11) Uani 1 1 d .
C2 C 0.8728(3) 0.7327(3) 0.6572(11) 0.0216(10) Uani 1 1 d .
C3 C 0.8477(3) 0.6523(3) 0.5650(17) 0.0241(13) Uani 1 2 d SD
C4 C 0.6922(3) 0.8078(3) 1.1559(15) 0.0262(15) Uani 1 2 d S
H4A H 0.7278 0.8409 1.2925 0.031 Uiso 1 1 d R
C5 C 0.6338(3) 0.8662(3) 0.972(2) 0.0402(19) Uani 1 2 d S
H5A H 0.6014 0.8986 1.1213 0.060 Uiso 1 2 d SR
H5B H 0.6664 0.9030 0.8387 0.060 Uiso 1 1 d R
C6 C 0.9044(4) 0.5956(4) 0.384(2) 0.0380(18) Uani 1 2 d SD
H6B H 0.942(2) 0.6249(19) 0.246(9) 0.057 Uiso 1 1 d D
H6A H 0.9360(9) 0.5640(9) 0.537(8) 0.057 Uiso 1 2 d SD

loop_
_atom_site_aniso_label
_atom_site_aniso_U_11
_atom_site_aniso_U_22
_atom_site_aniso_U_33
_atom_site_aniso_U_23
_atom_site_aniso_U_13
_atom_site_aniso_U_12
Se1 0.0187(2) 0.0190(3) 0.0433(3) 0.0010(3) -0.0009(3) -0.00354(15)
S1 0.0177(6) 0.0216(6) 0.0520(7) -0.0035(6) 0.0074(5) -0.0028(5)
N1 0.015(2) 0.019(2) 0.047(2) -0.0037(19) 0.0008(17) -0.0035(15)
N2 0.0202(18) 0.0202(18) 0.032(3) -0.0035(16) 0.0035(16) -0.003(2)
C1 0.019(2) 0.019(2) 0.027(3) 0.0023(16) -0.0028(17) -0.0036(18)
C2 0.013(2) 0.023(2) 0.029(2) 0.0017(17) 0.0004(16) 0.0009(18)
C3 0.020(2) 0.020(2) 0.032(3) -0.001(2) 0.001(2) 0.002(3)
C4 0.026(2) 0.026(2) 0.027(3) -0.0035(18) 0.0035(18) -0.002(3)
C5 0.034(3) 0.034(3) 0.052(5) 0.000(3) 0.000(3) 0.007(3)
C6 0.031(3) 0.031(3) 0.052(4) -0.012(3) 0.012(3) -0.002(3)

loop_
_atom_type_symbol
_atom_type_description
_atom_type_scat_dispersion_real
_atom_type_scat_dispersion_imag
_atom_type_scat_source
C C 0.0033 0.0016 'International Tables Vol C Tables 4.2.6.8 and 6.1.1.4'
H H 0.0000 0.0000 'International Tables Vol C Tables 4.2.6.8 and 6.1.1.4'
N N 0.0061 0.0033 'International Tables Vol C Tables 4.2.6.8 and 6.1.1.4'
S S 0.1246 0.1234 'International Tables Vol C Tables 4.2.6.8 and 6.1.1.4'
Se Se -0.0929 2.2259 'International Tables Vol C Tables 4.2.6.8 and 6.1.1.4'

loop_
_geom_angle_atom_site_label_1
_geom_angle_atom_site_label_2
_geom_angle_atom_site_label_3
_geom_angle
_geom_angle_site_symmetry_1
_geom_angle_site_symmetry_3
N1 Se1 S1 93.69(14) . .
C2 S1 Se1 91.81(16) . .
C1 N1 Se1 113.8(3) . .
C1 N2 C1 121.8(6) . 7_665
C1 N2 C4 119.0(3) . .
C1 N2 C4 119.0(3) 7_665 .
N1 C1 N2 117.7(4) . .
N1 C1 C2 124.2(4) . .
N2 C1 C2 118.1(4) . .
C3 C2 C1 122.3(4) . .
C3 C2 S1 121.3(4) . .
C1 C2 S1 116.3(4) . .
C2 C3 C2 116.9(6) . 7_665
C2 C3 C6 121.6(3) . .
C2 C3 C6 121.6(3) 7_665 .
N2 C4 C5 113.9(6) . .

loop_
_geom_bond_atom_site_label_1
_geom_bond_atom_site_label_2
_geom_bond_distance
_geom_bond_site_symmetry_2
Se1 N1 1.814(4) .
Se1 S1 2.2325(13) .
S1 C2 1.735(5) .
N1 C1 1.296(6) .
N2 C1 1.388(5) .
N2 C1 1.388(5) 7_665
N2 C4 1.457(9) .
C1 C2 1.427(6) .
C2 C3 1.402(6) .
C3 C2 1.402(6) 7_665
C3 C6 1.487(10) .
C4 C5 1.525(10) .
